data_4124436
loop_
_publ_author_name
'Garlaschelli, L.'
'Martinengo, S.'
'Chiang, M.Y.'
'Bellon, P.L.'
'Demartin, F.'
'Manassero, M.'
'Bau, R.'
'Wei, C.Y.'

_publ_section_title
;
 Structures of two isomers of Ir6 (C O)16
;
_journal_name_full 'Journal of the American Chemical Society'
_journal_page_first 6664
_journal_page_last 6667
_journal_volume 106
_journal_year 1984
_chemical_formula_sum 'C16 Ir6 O16'
_chemical_name_systematic 'Ir6 (C O)16'
_space_group_IT_number 13
_symmetry_space_group_name_Hall '-P 2yc'
_symmetry_space_group_name_H-M 'P 1 2/c 1'
_cell_angle_alpha 90
_cell_angle_beta 132.65
_cell_angle_gamma 90
_cell_formula_units_Z 4
_cell_length_a 13.622
_cell_length_b 12.807
_cell_length_c 18.589
_cell_volume 2385.232
_citation_journal_id_ASTM JACSAT
_cod_data_source_file Garlaschelli_JACSAT_1984_1225.cif
_cod_data_source_block C16Ir6O16
_cod_database_code 4124436

loop_
_symmetry_equiv_pos_as_xyz
x,y,z
-x,y,-z+1/2
-x,-y,-z
x,-y,z-1/2

loop_
_atom_site_label
_atom_site_type_symbol
_atom_site_fract_x
_atom_site_fract_y
_atom_site_fract_z
_atom_site_occupancy
_atom_site_U_iso_or_equiv
O3 O-2 0.144 0.91 0.726 1 0.0
O15 O-2 -0.161 0.316 0.311 1 0.0
Ir1 Ir 0.5 0.8015 0.75 1 0.0
O1 O-2 0.536 0.633 0.657 1 0.0
C9 C+2 -0.118 0.289 0.147 1 0.0
Ir4 Ir 0.5367 0.9593 0.8713 1 0.0
O10 O-2 -0.068 0.847 0.332 1 0.0
Ir3 Ir 0.309 0.9564 0.6756 1 0.0
C6 C+2 0.693 0.98 0.004 1 0.0
C2 C+2 0.374 0.219 0.665 1 0.0
C14 C+2 0.313 0.456 0.434 1 0.0
Ir7 Ir -0.1014 0.5377 0.2894 1 0.0
C13 C+2 0.221 0.527 0.513 1 0.0
O4 O-2 0.083 0.086 0.5 1 0.0
O12 O-2 -0.382 0.604 0.186 1 0.0
O11 O-2 0.024 0.622 0.474 1 0.0
C7 C+2 0.291 0.82 0.618 1 0.0
C8 C+2 0.433 0.091 0.828 1 0.0
Ir2 Ir 0.5 0.1142 0.75 1 0.0
C15 C+2 -0.121 0.383 0.295 1 0.0
Ir8 Ir 0.1664 0.5358 0.3862 1 0.0
C12 C+2 -0.279 0.576 0.222 1 0.0
O7 O-2 0.21 0.765 0.552 1 0.0
C5 C+2 0.454 0.881 0.906 1 0.0
O8 O-2 0.385 0.152 0.848 1 0.0
C1 C+2 0.522 0.7 0.69 1 0.0
C3 C+2 0.207 0.923 0.707 1 0.0
O2 O-2 0.29 0.281 0.614 1 0.0
O5 O-2 0.409 0.835 0.928 1 0.0
C11 C+2 -0.051 0.585 0.406 1 0.0
C4 C+2 0.172 0.032 0.569 1 0.0
O14 O-2 0.412 0.414 0.47 1 0.0
O13 O-2 0.259 0.523 0.586 1 0.0
Ir6 Ir 0 0.6919 0.25 1 0.0
C16 C+2 0.218 0.686 0.398 1 0.0
O6 O-2 0.783 0.992 0.084 1 0.0
O9 O-2 -0.177 0.225 0.088 1 0.0
O16 O-2 0.3 0.748 0.437 1 0.0
Ir5 Ir 0 0.3817 0.25 1 0.0
C10 C+2 -0.04 0.789 0.305 1 0.0
